data_4321817
loop_
_publ_author_name
'Kwang-Hwa Lii'
'Yuh-Feng Huang'

_publ_section_title
;
 Synthesis and Structures of [In4(4,4'-bipy)3(HPO4)4(H2PO4)4].4H2O and
 In4(4,4'-bipy)3(HPO4)4(H2PO4)4, Indium Phosphates with a Pillared Layer
 Structure
;
_journal_name_full 'Inorganic Chemistry'
_journal_page_first 1348
_journal_page_last 1350
_journal_paper_doi 10.1021/ic9715106
_journal_volume 38
_journal_year 1999
_chemical_formula_sum 'C30 H44 In4 N6 O36 P8'
_chemical_formula_weight 1771.75
_chemical_name_common '[In4(4,4'-bipy)3(HPO4)4(H2PO4)4].4H2O'
_chemical_name_systematic
; 
 ? 
;
_space_group_IT_number 2
_symmetry_cell_setting triclinic
_symmetry_space_group_name_Hall '-P 1'
_symmetry_space_group_name_H-M 'P -1'
_atom_sites_solution_hydrogens geom
_atom_sites_solution_primary direct
_atom_sites_solution_secondary difmap
_audit_creation_method SHELXL
_cell_angle_alpha 110.116(1)
_cell_angle_beta 100.445(1)
_cell_angle_gamma 104.339(1)
_cell_formula_units_Z 1
_cell_length_a 10.5429(4)
_cell_length_b 11.6345(5)
_cell_length_c 11.7303(5)
_cell_measurement_reflns_used 5375
_cell_measurement_temperature 296
_cell_volume 1251.58(9)
_computing_molecular_graphics 'ATOMS, SHELXTL version 5'
_computing_structure_refinement 'SHELXTL version 5'
_computing_structure_solution 'SHELXTL version 5'
_diffrn_ambient_temperature 296
_diffrn_measurement_device 'Siemens Smart CCD'
_diffrn_radiation_monochromator graphite
_diffrn_radiation_source 'fine-focus sealed tube'
_diffrn_radiation_type MoK\a
_diffrn_radiation_wavelength 0.71073
_diffrn_reflns_av_R_equivalents 0.0520
_diffrn_reflns_av_sigmaI/netI 0.0881
_diffrn_reflns_limit_h_max 13
_diffrn_reflns_limit_h_min -13
_diffrn_reflns_limit_k_max 15
_diffrn_reflns_limit_k_min -15
_diffrn_reflns_limit_l_max 15
_diffrn_reflns_limit_l_min -15
_diffrn_reflns_number 12334
_diffrn_reflns_theta_max 28.37
_diffrn_reflns_theta_min 1.93
_exptl_absorpt_coefficient_mu 2.194
_exptl_absorpt_correction_T_max 0.915
_exptl_absorpt_correction_T_min 0.761
_exptl_crystal_colour tan
_exptl_crystal_density_diffrn 2.351
_exptl_crystal_description tabular
_exptl_crystal_F_000 870
_exptl_crystal_size_max 0.12
_exptl_crystal_size_mid 0.09
_exptl_crystal_size_min 0.08
_refine_diff_density_max 1.160
_refine_diff_density_min -0.990
_refine_diff_density_rms 0.204
_refine_ls_extinction_coef 0.0024(3)
_refine_ls_extinction_expression Fc^*^=kFc[1+0.001xFc^2^\l^3^/sin(2\q)]^-1/4^
_refine_ls_extinction_method SHELXL
_refine_ls_goodness_of_fit_all 1.048
_refine_ls_goodness_of_fit_obs 1.119
_refine_ls_matrix_type full
_refine_ls_number_parameters 383
_refine_ls_number_reflns 5678
_refine_ls_number_restraints 0
_refine_ls_restrained_S_all 1.048
_refine_ls_restrained_S_obs 1.119
_refine_ls_R_factor_all 0.0867
_refine_ls_R_factor_obs 0.0517
_refine_ls_shift/esd_max 0.000
_refine_ls_shift/esd_mean 0.000
_refine_ls_structure_factor_coef Fsqd
_refine_ls_weighting_details 'w=1/[\s^2^(Fo^2^)+(0.0426P)^2^+3.6157P] where P=(Fo^2^+2Fc^2^)/3'
_refine_ls_weighting_scheme calc
_refine_ls_wR_factor_all 0.1163
_refine_ls_wR_factor_obs 0.1034
_reflns_number_observed 4045
_reflns_number_total 5678
_reflns_observed_criterion >2sigma(I)
_cod_data_source_file ic9715106_1.cif
_cod_data_source_block C30H44In4N6O36P8
_cod_depositor_comments
;
The following automatic conversions were performed:

'_refine_ls_weighting_scheme' value 'calc
w=1/[\s^2^(Fo^2^)+(0.0426P)^2^+3.6157P] where P=(Fo^2^+2Fc^2^)/3' was
changed to 'calc'. New tag '_refine_ls_weighting_details' was
created. The value of the new tag was set to
'w=1/[\s^2^(Fo^2^)+(0.0426P)^2^+3.6157P] where P=(Fo^2^+2Fc^2^)/3'.

Automatic conversion script
Id: cif_fix_values 3143 2015-03-26 13:38:13Z robertas 
;
_cod_original_cell_volume 1251.58(15)
_cod_database_code 4321817

loop_
_symmetry_equiv_pos_as_xyz
'x, y, z'
'-x, -y, -z'

loop_
_atom_site_aniso_label
_atom_site_aniso_U_11
_atom_site_aniso_U_22
_atom_site_aniso_U_33
_atom_site_aniso_U_23
_atom_site_aniso_U_13
_atom_site_aniso_U_12
In1 0.0112(2) 0.0140(3) 0.0119(3) 0.0048(2) 0.0018(2) 0.0042(2)
In2 0.0081(3) 0.0117(3) 0.0078(3) 0.0023(3) 0.0005(2) 0.0036(3)
In3 0.0126(3) 0.0118(3) 0.0123(4) 0.0051(3) 0.0031(3) 0.0056(3)
P1 0.0104(8) 0.0196(9) 0.0132(9) 0.0076(8) 0.0032(7) 0.0081(7)
P2 0.0148(9) 0.0171(9) 0.0131(9) 0.0079(8) 0.0052(7) 0.0071(7)
P3 0.0131(9) 0.0145(9) 0.0185(10) 0.0071(8) 0.0010(7) 0.0058(7)
P4 0.060(2) 0.0163(11) 0.0259(13) 0.0039(9) -0.0104(11) 0.0070(11)
O1 0.019(3) 0.019(3) 0.013(3) 0.005(2) -0.001(2) 0.008(2)
O2 0.021(3) 0.043(3) 0.028(3) 0.024(3) 0.015(2) 0.021(3)
O3 0.010(2) 0.038(3) 0.024(3) 0.021(3) 0.005(2) 0.015(2)
O4 0.042(3) 0.018(3) 0.021(3) 0.002(2) -0.001(3) 0.010(3)
O5 0.013(2) 0.041(3) 0.014(3) 0.010(2) 0.005(2) 0.011(2)
O6 0.016(2) 0.022(3) 0.016(3) 0.010(2) 0.002(2) 0.008(2)
O7 0.018(3) 0.038(3) 0.016(3) 0.007(2) 0.007(2) 0.012(2)
O8 0.045(4) 0.018(3) 0.039(4) 0.015(3) 0.015(3) 0.008(3)
O9 0.016(2) 0.020(3) 0.019(3) 0.009(2) 0.001(2) 0.009(2)
O10 0.012(2) 0.026(3) 0.024(3) 0.014(2) 0.004(2) 0.003(2)
O11 0.024(3) 0.038(3) 0.029(3) 0.024(3) 0.005(2) 0.012(3)
O12 0.033(3) 0.021(3) 0.039(4) -0.001(3) 0.004(3) 0.017(3)
O13 0.089(6) 0.027(4) 0.064(5) 0.016(4) -0.040(4) 0.007(4)
O14 0.032(3) 0.020(3) 0.035(3) 0.005(3) -0.006(3) 0.006(2)
O15 0.156(9) 0.118(8) 0.018(4) -0.006(4) 0.005(5) 0.105(7)
O16 0.071(6) 0.071(6) 0.110(7) 0.062(6) -0.046(5) -0.045(5)
N1 0.018(3) 0.021(3) 0.015(3) 0.006(3) 0.004(3) 0.006(3)
N2 0.018(3) 0.012(3) 0.013(3) 0.001(2) 0.005(2) 0.003(2)
N3 0.017(3) 0.012(3) 0.019(3) 0.006(3) 0.007(2) 0.006(2)
C1 0.012(3) 0.021(4) 0.020(4) 0.008(3) 0.004(3) 0.002(3)
C2 0.023(4) 0.017(4) 0.016(4) 0.005(3) 0.005(3) 0.008(3)
C3 0.021(4) 0.011(3) 0.018(4) 0.003(3) 0.004(3) 0.003(3)
C4 0.022(4) 0.017(4) 0.018(4) 0.008(3) 0.000(3) 0.005(3)
C5 0.014(3) 0.013(4) 0.017(4) 0.000(3) 0.003(3) 0.001(3)
C6 0.018(4) 0.017(4) 0.011(4) 0.004(3) 0.003(3) 0.007(3)
C7 0.022(4) 0.019(4) 0.010(4) 0.001(3) 0.000(3) 0.002(3)
C8 0.020(4) 0.012(3) 0.015(4) -0.001(3) 0.000(3) 0.003(3)
C9 0.025(4) 0.014(4) 0.013(4) 0.003(3) 0.005(3) 0.009(3)
C10 0.017(4) 0.024(4) 0.024(4) 0.010(3) 0.001(3) 0.004(3)
C11 0.018(4) 0.019(4) 0.018(4) 0.011(3) 0.004(3) 0.008(3)
C12 0.020(4) 0.017(4) 0.016(4) 0.007(3) 0.003(3) 0.010(3)
C13 0.016(3) 0.010(3) 0.016(4) 0.004(3) -0.001(3) 0.002(3)
C14 0.020(4) 0.016(4) 0.018(4) 0.009(3) 0.003(3) 0.009(3)
C15 0.011(3) 0.015(3) 0.015(4) 0.010(3) 0.002(3) 0.005(3)
OW1 0.069(5) 0.061(5) 0.051(4) 0.026(4) 0.030(4) 0.032(4)
OW2 0.106(7) 0.073(6) 0.094(7) 0.050(6) 0.013(6) 0.030(5)

loop_
_atom_site_label
_atom_site_type_symbol
_atom_site_fract_x
_atom_site_fract_y
_atom_site_fract_z
_atom_site_U_iso_or_equiv
_atom_site_thermal_displace_type
_atom_site_occupancy
_atom_site_calc_flag
_atom_site_refinement_flags
_atom_site_disorder_group
In1 In 0.95369(5) 0.95538(5) 0.20526(5) 0.01270(14) Uani 1 d . .
In2 In 0.5000 0.0000 0.0000 0.0099(2) Uani 1 d S .
In3 In 0.5000 0.0000 0.5000 0.0119(2) Uani 1 d S .
P1 P 0.8064(2) 0.0026(2) -0.0498(2) 0.0135(4) Uani 1 d . .
P2 P 0.6324(2) 0.9023(2) 0.2365(2) 0.0140(4) Uani 1 d . .
P3 P 0.1546(2) 0.8379(2) 0.3667(2) 0.0156(4) Uani 1 d . .
P4 P 0.8016(3) 0.6226(2) 0.0232(2) 0.0398(6) Uani 1 d . .
O1 O 0.8787(5) 0.0423(5) 0.0890(4) 0.0183(11) Uani 1 d . .
O2 O 0.8924(5) 0.0679(5) -0.1153(5) 0.0248(12) Uani 1 d . .
O3 O 0.6722(4) 0.0315(5) -0.0679(5) 0.0205(11) Uani 1 d . .
O4 O 0.7727(6) -0.1502(5) -0.1203(5) 0.0301(13) Uani 1 d . .
O5 O 0.7889(5) 0.9590(5) 0.2939(5) 0.0224(12) Uani 1 d . .
O6 O 0.5893(5) 0.9188(5) 0.1152(4) 0.0170(10) Uani 1 d . .
O7 O 0.5646(5) 0.9601(5) 0.3335(5) 0.0245(12) Uani 1 d . .
O8 O 0.5859(6) 0.7497(5) 0.1994(5) 0.0329(14) Uani 1 d . .
O9 O 0.0407(5) 0.8893(5) 0.3357(4) 0.0181(11) Uani 1 d . .
O10 O 0.2947(5) 0.9215(5) 0.3801(5) 0.0207(11) Uani 1 d . .
O11 O 0.1549(5) 0.8188(5) 0.4939(5) 0.0271(13) Uani 1 d . .
O12 O 0.1230(5) 0.6988(5) 0.2632(5) 0.0343(14) Uani 1 d . .
O13 O 0.8830(8) 0.5880(6) 0.1159(7) 0.072(3) Uani 1 d . .
O14 O 0.8248(6) 0.7644(5) 0.0666(5) 0.0339(14) Uani 1 d . .
O15 O 0.8141(10) 0.5672(9) -0.1115(6) 0.098(4) Uani 1 d . .
O16 O 0.6459(8) 0.5548(8) -0.0017(9) 0.101(4) Uani 1 d . .
N1 N 0.0699(6) 0.1592(6) 0.3582(5) 0.0187(13) Uani 1 d . .
N2 N 0.6044(6) 0.2058(5) 0.1541(5) 0.0157(13) Uani 1 d . .
N3 N 0.5045(6) 0.1955(5) 0.5010(6) 0.0158(13) Uani 1 d . .
C1 C 0.1278(7) 0.1768(7) 0.4784(7) 0.019(2) Uani 1 d . .
C2 C 0.0723(7) 0.2646(7) 0.3348(7) 0.019(2) Uani 1 d . .
C3 C 0.1899(7) 0.3005(7) 0.5765(7) 0.018(2) Uani 1 d . .
C4 C 0.1314(7) 0.3912(7) 0.4280(7) 0.020(2) Uani 1 d . .
C5 C 0.1933(7) 0.4097(7) 0.5545(7) 0.018(2) Uani 1 d . .
C6 C 0.7392(7) 0.4580(7) 0.3454(6) 0.016(2) Uani 1 d . .
C7 C 0.6351(7) 0.4329(7) 0.2352(7) 0.020(2) Uani 1 d . .
C8 C 0.7730(7) 0.3529(7) 0.3531(7) 0.019(2) Uani 1 d . .
C9 C 0.5707(7) 0.3077(7) 0.1444(7) 0.018(2) Uani 1 d . .
C10 C 0.7072(7) 0.2286(7) 0.2560(7) 0.023(2) Uani 1 d . .
C11 C 0.4315(7) 0.2015(7) 0.3952(7) 0.0174(15) Uani 1 d . .
C12 C 0.5746(7) 0.3084(7) 0.6058(7) 0.018(2) Uani 1 d . .
C13 C 0.4299(7) 0.3192(6) 0.3926(6) 0.0152(15) Uani 1 d . .
C14 C 0.5743(7) 0.4273(7) 0.6073(7) 0.0171(15) Uani 1 d . .
C15 C 0.5007(6) 0.4355(6) 0.4999(6) 0.0126(14) Uani 1 d . .
OW1 O 0.7016(7) 0.2744(7) 0.8997(7) 0.056(2) Uani 1 d . .
OW2 O 0.9399(9) 0.3747(8) 0.1204(9) 0.089(3) Uani 1 d . .

loop_
_atom_type_symbol
_atom_type_description
_atom_type_scat_dispersion_real
_atom_type_scat_dispersion_imag
_atom_type_scat_source
C C 0.0033 0.0016 'International Tables Vol C Tables 4.2.6.8 and 6.1.1.4'
H H 0.0000 0.0000 'International Tables Vol C Tables 4.2.6.8 and 6.1.1.4'
N N 0.0061 0.0033 'International Tables Vol C Tables 4.2.6.8 and 6.1.1.4'
O O 0.0106 0.0060 'International Tables Vol C Tables 4.2.6.8 and 6.1.1.4'
P P 0.1023 0.0942 'International Tables Vol C Tables 4.2.6.8 and 6.1.1.4'
In In -0.7276 1.3100 'International Tables Vol C Tables 4.2.6.8 and 6.1.1.4'

loop_
_geom_angle_atom_site_label_1
_geom_angle_atom_site_label_2
_geom_angle_atom_site_label_3
_geom_angle
_geom_angle_site_symmetry_1
_geom_angle_site_symmetry_3
_geom_angle_publ_flag
O9 In1 O1 173.8(2) 1_655 1_565 ?
O9 In1 O2 89.5(2) 1_655 2_765 ?
O1 In1 O2 91.1(2) 1_565 2_765 ?
O9 In1 O14 95.0(2) 1_655 . ?
O1 In1 O14 91.2(2) 1_565 . ?
O2 In1 O14 87.8(2) 2_765 . ?
O9 In1 O5 87.7(2) 1_655 . ?
O1 In1 O5 92.2(2) 1_565 . ?
O2 In1 O5 174.4(2) 2_765 . ?
O14 In1 O5 87.6(2) . . ?
O9 In1 N1 86.0(2) 1_655 1_665 ?
O1 In1 N1 87.8(2) 1_565 1_665 ?
O2 In1 N1 98.2(2) 2_765 1_665 ?
O14 In1 N1 173.9(2) . 1_665 ?
O5 In1 N1 86.5(2) . 1_665 ?
O3 In2 O3 180.0 2_655 . ?
O3 In2 O6 88.6(2) 2_655 1_545 ?
O3 In2 O6 91.4(2) . 1_545 ?
O3 In2 O6 91.4(2) 2_655 2_665 ?
O3 In2 O6 88.6(2) . 2_665 ?
O6 In2 O6 180.0 1_545 2_665 ?
O3 In2 N2 87.0(2) 2_655 2_655 ?
O3 In2 N2 93.0(2) . 2_655 ?
O6 In2 N2 87.8(2) 1_545 2_655 ?
O6 In2 N2 92.2(2) 2_665 2_655 ?
O3 In2 N2 93.0(2) 2_655 . ?
O3 In2 N2 87.0(2) . . ?
O6 In2 N2 92.2(2) 1_545 . ?
O6 In2 N2 87.8(2) 2_665 . ?
N2 In2 N2 180.0 2_655 . ?
O7 In3 O7 180.0 1_545 2_666 ?
O7 In3 O10 92.2(2) 1_545 2_666 ?
O7 In3 O10 87.8(2) 2_666 2_666 ?
O7 In3 O10 87.8(2) 1_545 1_545 ?
O7 In3 O10 92.2(2) 2_666 1_545 ?
O10 In3 O10 180.0 2_666 1_545 ?
O7 In3 N3 91.4(2) 1_545 2_656 ?
O7 In3 N3 88.6(2) 2_666 2_656 ?
O10 In3 N3 88.1(2) 2_666 2_656 ?
O10 In3 N3 91.9(2) 1_545 2_656 ?
O7 In3 N3 88.6(2) 1_545 . ?
O7 In3 N3 91.4(2) 2_666 . ?
O10 In3 N3 91.9(2) 2_666 . ?
O10 In3 N3 88.1(2) 1_545 . ?
N3 In3 N3 180.0 2_656 . ?
O2 P1 O1 113.6(3) . . ?
O2 P1 O3 107.3(3) . . ?
O1 P1 O3 112.2(3) . . ?
O2 P1 O4 107.8(3) . . ?
O1 P1 O4 107.2(3) . . ?
O3 P1 O4 108.5(3) . . ?
O6 P2 O7 113.2(3) . . ?
O6 P2 O5 110.9(3) . . ?
O7 P2 O5 110.1(3) . . ?
O6 P2 O8 106.4(3) . . ?
O7 P2 O8 107.7(3) . . ?
O5 P2 O8 108.2(3) . . ?
O10 P3 O9 114.9(3) . . ?
O10 P3 O12 108.8(3) . . ?
O9 P3 O12 109.8(3) . . ?
O10 P3 O11 109.3(3) . . ?
O9 P3 O11 108.5(3) . . ?
O12 P3 O11 105.1(3) . . ?
O13 P4 O14 114.0(4) . . ?
O13 P4 O15 114.7(5) . . ?
O14 P4 O15 110.1(5) . . ?
O13 P4 O16 109.7(5) . . ?
O14 P4 O16 106.6(5) . . ?
O15 P4 O16 100.6(6) . . ?
P1 O1 In1 138.0(3) . 1_545 ?
P1 O2 In1 139.4(3) . 2_765 ?
P1 O3 In2 135.8(3) . . ?
P2 O5 In1 131.4(3) . . ?
P2 O6 In2 155.0(3) . 1_565 ?
P2 O7 In3 158.7(3) . 1_565 ?
P3 O9 In1 142.0(3) . 1_455 ?
P3 O10 In3 141.3(3) . 1_565 ?
P4 O14 In1 144.9(3) . . ?
C2 N1 C1 118.3(6) . . ?
C2 N1 In1 121.1(5) . 1_445 ?
C1 N1 In1 120.3(5) . 1_445 ?
C9 N2 C10 118.6(6) . . ?
C9 N2 In2 121.7(5) . . ?
C10 N2 In2 119.6(5) . . ?
C12 N3 C11 118.7(6) . . ?
C12 N3 In3 121.8(4) . . ?
C11 N3 In3 119.5(4) . . ?
N1 C1 C3 121.7(7) . . ?
N1 C2 C4 123.3(7) . . ?
C5 C3 C1 120.9(7) . . ?
C2 C4 C5 118.3(7) . . ?
C3 C5 C4 117.4(6) . . ?
C3 C5 C6 122.6(6) . 2_666 ?
C4 C5 C6 120.0(6) . 2_666 ?
C8 C6 C7 116.9(6) . . ?
C8 C6 C5 122.2(6) . 2_666 ?
C7 C6 C5 120.9(6) . 2_666 ?
C9 C7 C6 119.9(7) . . ?
C6 C8 C10 120.7(7) . . ?
N2 C9 C7 122.4(7) . . ?
N2 C10 C8 121.5(7) . . ?
N3 C11 C13 121.3(6) . . ?
N3 C12 C14 121.7(6) . . ?
C11 C13 C15 120.5(6) . . ?
C12 C14 C15 120.4(6) . . ?
C13 C15 C14 117.4(6) . . ?
C13 C15 C15 121.6(7) . 2_666 ?
C14 C15 C15 121.0(8) . 2_666 ?

loop_
_geom_bond_atom_site_label_1
_geom_bond_atom_site_label_2
_geom_bond_distance
_geom_bond_site_symmetry_2
_geom_bond_publ_flag
In1 O9 2.103(5) 1_655 ?
In1 O1 2.112(5) 1_565 ?
In1 O2 2.112(5) 2_765 ?
In1 O14 2.156(5) . ?
In1 O5 2.183(5) . ?
In1 N1 2.276(6) 1_665 ?
In2 O3 2.112(4) 2_655 ?
In2 O3 2.112(4) . ?
In2 O6 2.113(5) 1_545 ?
In2 O6 2.113(5) 2_665 ?
In2 N2 2.282(5) 2_655 ?
In2 N2 2.282(5) . ?
In3 O7 2.123(5) 1_545 ?
In3 O7 2.123(5) 2_666 ?
In3 O10 2.129(5) 2_666 ?
In3 O10 2.129(5) 1_545 ?
In3 N3 2.260(6) 2_656 ?
In3 N3 2.260(6) . ?
P1 O2 1.517(5) . ?
P1 O1 1.518(5) . ?
P1 O3 1.529(5) . ?
P1 O4 1.593(5) . ?
P2 O6 1.504(5) . ?
P2 O7 1.505(5) . ?
P2 O5 1.537(5) . ?
P2 O8 1.595(5) . ?
P3 O10 1.501(5) . ?
P3 O9 1.510(5) . ?
P3 O12 1.562(5) . ?
P3 O11 1.581(5) . ?
P4 O13 1.489(7) . ?
P4 O14 1.489(6) . ?
P4 O15 1.532(8) . ?
P4 O16 1.558(8) . ?
O1 In1 2.112(5) 1_545 ?
O2 In1 2.112(5) 2_765 ?
O6 In2 2.113(5) 1_565 ?
O7 In3 2.123(5) 1_565 ?
O9 In1 2.103(5) 1_455 ?
O10 In3 2.129(4) 1_565 ?
N1 C2 1.341(9) . ?
N1 C1 1.353(9) . ?
N1 In1 2.276(6) 1_445 ?
N2 C9 1.353(9) . ?
N2 C10 1.357(9) . ?
N3 C12 1.364(9) . ?
N3 C11 1.370(9) . ?
C1 C3 1.395(9) . ?
C2 C4 1.395(10) . ?
C3 C5 1.374(10) . ?
C4 C5 1.426(10) . ?
C5 C6 1.472(9) 2_666 ?
C6 C8 1.383(10) . ?
C6 C7 1.424(9) . ?
C6 C5 1.472(9) 2_666 ?
C7 C9 1.377(9) . ?
C8 C10 1.397(10) . ?
C11 C13 1.385(9) . ?
C12 C14 1.379(9) . ?
C13 C15 1.400(9) . ?
C14 C15 1.401(9) . ?
C15 C15 1.504(13) 2_666 ?
